data_7121560
loop_
_publ_author_name
'Berthelot, Mathieu'
'Hoffmann, Guillaume'
'Bousfiha, Asmae'
'Echaubard, Julie'
'Roger, Julien'
'Cattey, H\'el\`ene'
'Romieu, Anthony'
'Lucas, Dominique'
'Fleurat-Lessard, Paul'
'Devillers, Charles H.'

_publ_section_title
;
 Oxidative C-N fusion of pyridinyl-substituted porphyrins.
;
_journal_issue 43
_journal_name_full 'Chemical communications (Cambridge, England)'
_journal_page_first 5414
_journal_page_last 5417
_journal_paper_doi 10.1039/c8cc01375f
_journal_volume 54
_journal_year 2018
_chemical_formula_moiety 'C45 H30 N5 Ni S, F6 P'
_chemical_formula_sum 'C45 H30 F6 N5 Ni P S'
_chemical_formula_weight 876.48
_space_group_crystal_system monoclinic
_space_group_IT_number 14
_space_group_name_Hall '-P 2ybc'
_space_group_name_H-M_alt 'P 1 21/c 1'
_symmetry_space_group_name_Hall '-P 2ybc'
_symmetry_space_group_name_H-M 'P 1 21/c 1'
_atom_sites_solution_hydrogens geom
_audit_creation_date 2017-10-16
_audit_creation_method
;
Olex2 1.2
(compiled 2017.08.10 svn.r3458 for OlexSys, GUI svn.r5381)
;
_audit_update_record
;
2017-12-21 deposited with the CCDC.
2018-04-25 downloaded from the CCDC.
;
_cell_angle_alpha 90
_cell_angle_beta 96.226(5)
_cell_angle_gamma 90
_cell_formula_units_Z 4
_cell_length_a 19.386(3)
_cell_length_b 20.956(3)
_cell_length_c 9.2559(16)
_cell_measurement_reflns_used 3141
_cell_measurement_temperature 150
_cell_measurement_theta_max 20.88
_cell_measurement_theta_min 2.54
_cell_volume 3738.1(10)
_computing_cell_refinement 'SAINT (Bruker, 2013)'
_computing_data_collection 'APEX2 (Bruker, 2014)'
_computing_data_reduction 'SAINT (Bruker, 2013)'
_computing_molecular_graphics 'Olex2 (Dolomanov et al., 2009)'
_computing_publication_material 'Olex2 (Dolomanov et al., 2009)'
_computing_structure_refinement 'ShelXL (Sheldrick, 2015)'
_computing_structure_solution 'SHELXT 2014/5 (Sheldrick, 2014)'
_diffrn_ambient_temperature 150
_diffrn_detector CMOS
_diffrn_detector_area_resol_mean '1024 x 1024'
_diffrn_detector_type 'Photon 100'
_diffrn_measured_fraction_theta_full 0.996
_diffrn_measured_fraction_theta_max 0.996
_diffrn_measurement_device '\k-geometry diffractometer'
_diffrn_measurement_device_type 'Bruker APEX-II CCD'
_diffrn_measurement_method '\f and \w scans''
_diffrn_radiation_collimation 'focusing mirrors'
_diffrn_radiation_monochromator 'QUAZAR MX multilayer optics'
_diffrn_radiation_probe x-ray
_diffrn_radiation_type MoK\a
_diffrn_radiation_wavelength 0.71073
_diffrn_reflns_av_R_equivalents 0.1438
_diffrn_reflns_av_unetI/netI 0.1349
_diffrn_reflns_Laue_measured_fraction_full 0.996
_diffrn_reflns_Laue_measured_fraction_max 0.996
_diffrn_reflns_limit_h_max 23
_diffrn_reflns_limit_h_min -23
_diffrn_reflns_limit_k_max 24
_diffrn_reflns_limit_k_min -24
_diffrn_reflns_limit_l_max 9
_diffrn_reflns_limit_l_min -11
_diffrn_reflns_number 30651
_diffrn_reflns_point_group_measured_fraction_full 0.996
_diffrn_reflns_point_group_measured_fraction_max 0.996
_diffrn_reflns_theta_full 25.055
_diffrn_reflns_theta_max 25.055
_diffrn_reflns_theta_min 3.048
_diffrn_source 'sealed X-ray tube'
_diffrn_source_target Cu
_diffrn_source_type 'high brilliance microfocus sealed tube, Cu'
_diffrn_standards_number 0
_exptl_absorpt_coefficient_mu 0.691
_exptl_absorpt_correction_T_max 0.7452
_exptl_absorpt_correction_T_min 0.5860
_exptl_absorpt_correction_type multi-scan
_exptl_absorpt_process_details
'SADABS-2016/2 (Bruker,2016/2) was used for absorption correction. wR2(int) was 0.0879 before and 0.0705 after correction. The Ratio of minimum to maximum transmission is 0.7864. The \l/2 correction factor is Not present.'
_exptl_crystal_colour red
_exptl_crystal_colour_primary red
_exptl_crystal_density_diffrn 1.557
_exptl_crystal_description PRISM
_exptl_crystal_F_000 1792
_exptl_crystal_recrystallization_method
'The material was recrystallised from a mixture of pentane and DCM by slow evaporation'
_exptl_crystal_size_max 0.43
_exptl_crystal_size_mid 0.38
_exptl_crystal_size_min 0.08
_refine_diff_density_max 0.793
_refine_diff_density_min -0.559
_refine_diff_density_rms 0.083
_refine_ls_extinction_method none
_refine_ls_goodness_of_fit_ref 0.995
_refine_ls_hydrogen_treatment constr
_refine_ls_matrix_type full
_refine_ls_number_parameters 534
_refine_ls_number_reflns 6587
_refine_ls_number_restraints 0
_refine_ls_restrained_S_all 0.995
_refine_ls_R_factor_all 0.1451
_refine_ls_R_factor_gt 0.0566
_refine_ls_shift/su_max 0.001
_refine_ls_shift/su_mean 0.000
_refine_ls_structure_factor_coef Fsqd
_refine_ls_weighting_details 'w=1/[\s^2^(Fo^2^)+(0.0464P)^2^+1.2741P] where P=(Fo^2^+2Fc^2^)/3'
_refine_ls_weighting_scheme calc
_refine_ls_wR_factor_gt 0.1024
_refine_ls_wR_factor_ref 0.1297
_reflns_Friedel_coverage 0.000
_reflns_number_gt 3492
_reflns_number_total 6587
_reflns_threshold_expression 'I > 2\s(I)'
_cod_data_source_file c8cc01375f3.cif
_cod_data_source_block 1FusPF6
_cod_depositor_comments 'Adding full bibliography for 7121559--7121561.cif.'
_cod_original_cell_volume 3738.0(11)
_cod_database_code 7121560
_shelx_shelxl_version_number 2016/6
_shelx_space_group_comment
;
The symmetry employed for this shelxl refinement is uniquely defined
by the following loop, which should always be used as a source of
symmetry information in preference to the above space-group names.
They are only intended as comments.
;
_shelx_estimated_absorpt_t_max 0.947
_shelx_estimated_absorpt_t_min 0.756
_olex2_refinement_description
;
1. Fixed Uiso
 At 1.2 times of:
  All C(H) groups
 At 1.5 times of:
  All C(H,H,H) groups
2.a Aromatic/amide H refined with riding coordinates:
 C25(H25), C40(H40), C22(H22), C18(H18), C41(H41), C44(H44), C23(H23), C4(H4),
 C3(H3), C24(H24), C43(H43), C27(H27), C9(H9), C8(H8), C14(H14), C28(H28),
 C13(H13), C30(H30), C31(H31), C38(H38), C36(H36), C37(H37), C34(H34), C35(H35)
2.b Idealised Me refined as rotating group:
 C32(H32A,H32B,H32C), C45(H45A,H45B,H45C)
;
_olex2_diffrn_ambient_temperature_device 'Oxford Cryosystems'
_olex2_exptl_crystal_mounting_method 'The crystal was mounted on a mylar loop with oil'
_olex2_submission_special_instructions 'No special instructions were received'

loop_
_space_group_symop_operation_xyz
'x, y, z'
'-x, y+1/2, -z+1/2'
'-x, -y, -z'
'x, -y-1/2, z-1/2'

loop_
_atom_site_label
_atom_site_type_symbol
_atom_site_fract_x
_atom_site_fract_y
_atom_site_fract_z
_atom_site_U_iso_or_equiv
_atom_site_adp_type
_atom_site_occupancy
_atom_site_site_symmetry_order
_atom_site_calc_flag
_atom_site_refinement_flags_posn
Ni Ni 0.22480(3) 0.71237(3) 0.22853(7) 0.0260(2) Uani 1 1 d .
S S 0.41780(7) 0.74539(6) 0.64361(14) 0.0291(3) Uani 1 1 d .
P P 0.55723(7) 0.62790(6) 0.30514(15) 0.0305(4) Uani 1 1 d .
F3 F 0.56739(15) 0.67755(12) 0.1789(3) 0.0379(8) Uani 1 1 d .
F6 F 0.59376(14) 0.57332(13) 0.2193(3) 0.0392(8) Uani 1 1 d .
F2 F 0.48369(15) 0.60751(13) 0.2218(3) 0.0486(9) Uani 1 1 d .
F1 F 0.51983(16) 0.68147(13) 0.3915(3) 0.0451(8) Uani 1 1 d .
F5 F 0.63043(15) 0.64766(13) 0.3866(3) 0.0470(9) Uani 1 1 d .
F4 F 0.54649(17) 0.57816(13) 0.4328(3) 0.0498(9) Uani 1 1 d .
N5 N 0.4304(2) 0.61663(18) 0.6190(4) 0.0251(10) Uani 1 1 d .
N1 N 0.27124(19) 0.78595(19) 0.3218(4) 0.0270(10) Uani 1 1 d .
N4 N 0.2903(2) 0.65443(18) 0.3375(4) 0.0255(10) Uani 1 1 d .
N3 N 0.1754(2) 0.63873(19) 0.1463(4) 0.0283(10) Uani 1 1 d .
N2 N 0.1628(2) 0.76881(19) 0.1113(4) 0.0289(10) Uani 1 1 d .
C21 C 0.4500(2) 0.6718(2) 0.6922(5) 0.0230(12) Uani 1 1 d .
C25 C 0.4582(3) 0.5596(2) 0.6671(5) 0.0309(13) Uani 1 1 d .
H25 H 0.444234 0.521672 0.615672 0.037 Uiso 1 1 calc R
C40 C 0.2686(3) 0.4592(2) 0.0581(5) 0.0303(13) Uani 1 1 d .
H40 H 0.254629 0.487097 -0.020492 0.036 Uiso 1 1 calc R
C5 C 0.2588(2) 0.8506(2) 0.2930(5) 0.0255(12) Uani 1 1 d .
C22 C 0.4978(2) 0.6680(2) 0.8152(5) 0.0272(13) Uani 1 1 d .
H22 H 0.511213 0.705887 0.867161 0.033 Uiso 1 1 calc R
C18 C 0.3593(2) 0.5674(2) 0.4071(5) 0.0259(13) Uani 1 1 d .
H18 H 0.379360 0.526053 0.407552 0.031 Uiso 1 1 calc R
C33 C 0.0083(3) 0.6818(3) -0.0818(6) 0.0336(14) Uani 1 1 d .
C42 C 0.3031(3) 0.3537(2) 0.1398(6) 0.0317(13) Uani 1 1 d .
C19 C 0.3799(2) 0.6166(2) 0.4953(5) 0.0226(12) Uani 1 1 d .
C20 C 0.3399(3) 0.6711(2) 0.4489(5) 0.0227(12) Uani 1 1 d .
C41 C 0.2846(3) 0.3970(2) 0.0283(6) 0.0329(13) Uani 1 1 d .
H41 H 0.282934 0.383309 -0.069916 0.039 Uiso 1 1 calc R
C44 C 0.2914(3) 0.4392(2) 0.3103(5) 0.0330(14) Uani 1 1 d .
H44 H 0.293877 0.452933 0.408511 0.040 Uiso 1 1 calc R
C12 C 0.1095(3) 0.6383(2) 0.0716(5) 0.0291(13) Uani 1 1 d .
C29 C 0.1678(3) 1.0774(3) 0.1824(5) 0.0367(14) Uani 1 1 d .
C7 C 0.1673(3) 0.8342(3) 0.0949(5) 0.0289(13) Uani 1 1 d .
C23 C 0.5261(3) 0.6107(2) 0.8634(5) 0.0314(13) Uani 1 1 d .
H23 H 0.558991 0.608647 0.947112 0.038 Uiso 1 1 calc R
C4 C 0.3035(3) 0.8889(2) 0.3894(5) 0.0306(13) Uani 1 1 d .
H4 H 0.305540 0.934203 0.390231 0.037 Uiso 1 1 calc R
C3 C 0.3426(3) 0.8493(2) 0.4794(5) 0.0296(13) Uani 1 1 d .
H3 H 0.377095 0.861153 0.555377 0.036 Uiso 1 1 calc R
C24 C 0.5051(3) 0.5557(2) 0.7862(5) 0.0340(14) Uani 1 1 d .
H24 H 0.523804 0.515460 0.817186 0.041 Uiso 1 1 calc R
C15 C 0.1938(3) 0.5751(2) 0.1619(5) 0.0276(12) Uani 1 1 d .
C26 C 0.1959(3) 0.9452(2) 0.1796(5) 0.0314(13) Uani 1 1 d .
C43 C 0.3069(3) 0.3762(2) 0.2803(6) 0.0353(14) Uani 1 1 d .
H43 H 0.320300 0.347902 0.358554 0.042 Uiso 1 1 calc R
C17 C 0.3016(2) 0.5900(2) 0.3136(5) 0.0229(12) Uani 1 1 d .
C6 C 0.2097(3) 0.8748(2) 0.1860(5) 0.0272(12) Uani 1 1 d .
C27 C 0.1313(3) 0.9686(3) 0.2043(6) 0.0408(15) Uani 1 1 d .
H27 H 0.095327 0.939451 0.220165 0.049 Uiso 1 1 calc R
C39 C 0.2723(3) 0.4828(2) 0.1995(5) 0.0260(12) Uani 1 1 d .
C2 C 0.3217(2) 0.7860(2) 0.4378(5) 0.0255(12) Uani 1 1 d .
C11 C 0.0767(3) 0.6910(3) 0.0073(5) 0.0325(13) Uani 1 1 d .
C9 C 0.0780(3) 0.8056(3) -0.0653(6) 0.0364(14) Uani 1 1 d .
H9 H 0.039649 0.805778 -0.138628 0.044 Uiso 1 1 calc R
C8 C 0.1165(3) 0.8563(3) -0.0179(5) 0.0368(14) Uani 1 1 d .
H8 H 0.111130 0.898788 -0.052835 0.044 Uiso 1 1 calc R
C1 C 0.3531(3) 0.7318(2) 0.5009(5) 0.0267(13) Uani 1 1 d .
C10 C 0.1055(3) 0.7516(3) 0.0155(5) 0.0319(13) Uani 1 1 d .
C14 C 0.1360(3) 0.5350(3) 0.1049(6) 0.0383(15) Uani 1 1 d .
H14 H 0.134532 0.489703 0.105439 0.046 Uiso 1 1 calc R
C28 C 0.1180(3) 1.0339(3) 0.2064(6) 0.0458(16) Uani 1 1 d .
H28 H 0.073366 1.048462 0.224913 0.055 Uiso 1 1 calc R
C13 C 0.0850(3) 0.5744(3) 0.0515(6) 0.0404(15) Uani 1 1 d .
H13 H 0.040461 0.561926 0.007854 0.048 Uiso 1 1 calc R
C32 C 0.1548(3) 1.1487(2) 0.1884(6) 0.0536(18) Uani 1 1 d .
H32A H 0.104787 1.156613 0.184579 0.080 Uiso 1 1 calc GR
H32B H 0.172902 1.169492 0.105550 0.080 Uiso 1 1 calc GR
H32C H 0.178215 1.166060 0.279126 0.080 Uiso 1 1 calc GR
C30 C 0.2322(3) 1.0544(3) 0.1597(5) 0.0369(14) Uani 1 1 d .
H30 H 0.268071 1.083826 0.144785 0.044 Uiso 1 1 calc R
C45 C 0.3191(3) 0.2847(2) 0.1069(6) 0.0469(16) Uani 1 1 d .
H45A H 0.275827 0.260107 0.095332 0.070 Uiso 1 1 calc GR
H45B H 0.350288 0.266898 0.187224 0.070 Uiso 1 1 calc GR
H45C H 0.341374 0.282516 0.016976 0.070 Uiso 1 1 calc GR
C31 C 0.2465(3) 0.9894(2) 0.1580(5) 0.0351(14) Uani 1 1 d .
H31 H 0.291562 0.975264 0.141801 0.042 Uiso 1 1 calc R
C16 C 0.2560(3) 0.5507(2) 0.2254(5) 0.0266(12) Uani 1 1 d .
C38 C 0.0045(3) 0.6707(3) -0.2285(6) 0.0561(18) Uani 1 1 d .
H38 H 0.045690 0.670570 -0.275464 0.067 Uiso 1 1 calc R
C36 C -0.1176(3) 0.6594(3) -0.2460(8) 0.0598(19) Uani 1 1 d .
H36 H -0.160425 0.650486 -0.302202 0.072 Uiso 1 1 calc R
C37 C -0.0586(4) 0.6597(4) -0.3084(7) 0.072(2) Uani 1 1 d .
H37 H -0.060228 0.652243 -0.409983 0.087 Uiso 1 1 calc R
C34 C -0.0528(3) 0.6825(3) -0.0203(7) 0.068(2) Uani 1 1 d .
H34 H -0.052038 0.690494 0.080877 0.082 Uiso 1 1 calc R
C35 C -0.1159(3) 0.6718(4) -0.1028(8) 0.077(2) Uani 1 1 d .
H35 H -0.157845 0.673175 -0.058378 0.093 Uiso 1 1 calc R

loop_
_atom_site_aniso_label
_atom_site_aniso_U_11
_atom_site_aniso_U_22
_atom_site_aniso_U_33
_atom_site_aniso_U_23
_atom_site_aniso_U_13
_atom_site_aniso_U_12
Ni 0.0234(4) 0.0337(4) 0.0212(4) -0.0013(3) 0.0037(3) -0.0023(3)
S 0.0300(8) 0.0284(8) 0.0276(8) -0.0035(6) -0.0020(6) -0.0021(6)
P 0.0343(9) 0.0281(8) 0.0290(8) 0.0038(7) 0.0029(7) -0.0002(7)
F3 0.044(2) 0.0353(17) 0.0332(17) 0.0118(14) 0.0008(15) -0.0052(15)
F6 0.0412(19) 0.0373(18) 0.0402(19) -0.0019(14) 0.0099(15) 0.0034(15)
F2 0.0342(19) 0.049(2) 0.061(2) -0.0026(16) -0.0021(17) -0.0103(16)
F1 0.062(2) 0.0297(18) 0.046(2) 0.0017(15) 0.0166(17) 0.0087(15)
F5 0.046(2) 0.047(2) 0.0431(19) 0.0004(15) -0.0198(16) -0.0014(16)
F4 0.082(3) 0.0311(18) 0.0399(19) 0.0132(15) 0.0230(17) 0.0066(17)
N5 0.028(3) 0.027(3) 0.022(2) 0.0021(19) 0.005(2) -0.008(2)
N1 0.024(2) 0.034(3) 0.023(2) -0.002(2) 0.005(2) 0.001(2)
N4 0.025(3) 0.031(3) 0.020(2) -0.0010(19) 0.001(2) -0.007(2)
N3 0.019(3) 0.041(3) 0.026(2) -0.002(2) 0.005(2) -0.008(2)
N2 0.023(3) 0.039(3) 0.025(2) 0.000(2) 0.005(2) -0.005(2)
C21 0.025(3) 0.026(3) 0.019(3) -0.002(2) 0.012(2) -0.002(2)
C25 0.040(4) 0.024(3) 0.028(3) -0.001(2) 0.001(3) -0.001(3)
C40 0.031(3) 0.031(3) 0.028(3) 0.002(2) 0.002(3) -0.008(3)
C5 0.024(3) 0.030(3) 0.023(3) -0.003(2) 0.004(2) 0.003(2)
C22 0.027(3) 0.032(3) 0.023(3) -0.004(2) 0.002(3) -0.009(2)
C18 0.026(3) 0.027(3) 0.024(3) 0.004(2) -0.004(2) 0.000(2)
C33 0.022(3) 0.052(4) 0.027(3) -0.001(3) 0.001(3) -0.006(3)
C42 0.023(3) 0.030(3) 0.041(4) 0.000(3) -0.004(3) -0.003(2)
C19 0.024(3) 0.028(3) 0.016(3) 0.000(2) 0.002(2) -0.011(2)
C20 0.028(3) 0.026(3) 0.015(3) 0.001(2) 0.009(2) -0.005(3)
C41 0.038(3) 0.032(3) 0.029(3) -0.004(3) 0.005(3) -0.006(3)
C44 0.037(3) 0.040(4) 0.020(3) -0.006(3) -0.003(3) -0.012(3)
C12 0.027(3) 0.038(4) 0.022(3) -0.002(2) 0.004(3) -0.002(3)
C29 0.049(4) 0.045(4) 0.016(3) -0.002(3) -0.001(3) 0.017(3)
C7 0.026(3) 0.041(3) 0.020(3) 0.006(3) 0.007(3) 0.001(3)
C23 0.030(3) 0.037(3) 0.027(3) 0.001(3) 0.004(3) -0.007(3)
C4 0.030(3) 0.029(3) 0.033(3) -0.006(3) 0.004(3) 0.001(3)
C3 0.031(3) 0.028(3) 0.029(3) -0.006(3) -0.001(3) 0.002(3)
C24 0.040(4) 0.031(3) 0.029(3) 0.006(3) -0.006(3) -0.004(3)
C15 0.030(3) 0.030(3) 0.023(3) -0.002(2) 0.004(3) -0.003(3)
C26 0.031(3) 0.039(4) 0.025(3) 0.003(3) 0.005(3) 0.003(3)
C43 0.038(4) 0.033(3) 0.033(3) 0.009(3) -0.007(3) -0.009(3)
C17 0.024(3) 0.027(3) 0.017(3) 0.006(2) 0.003(2) -0.007(2)
C6 0.023(3) 0.035(3) 0.025(3) -0.001(3) 0.011(3) -0.003(3)
C27 0.035(4) 0.047(4) 0.041(4) 0.003(3) 0.008(3) 0.002(3)
C39 0.029(3) 0.025(3) 0.023(3) 0.003(2) -0.002(2) -0.008(2)
C2 0.021(3) 0.036(3) 0.021(3) -0.001(2) 0.005(2) 0.002(3)
C11 0.023(3) 0.051(4) 0.025(3) -0.001(3) 0.008(3) -0.004(3)
C9 0.028(3) 0.053(4) 0.027(3) 0.004(3) 0.000(3) 0.004(3)
C8 0.035(4) 0.050(4) 0.026(3) 0.007(3) 0.007(3) 0.004(3)
C1 0.026(3) 0.035(3) 0.021(3) 0.000(2) 0.011(2) -0.001(2)
C10 0.028(3) 0.048(4) 0.021(3) 0.005(3) 0.008(3) -0.003(3)
C14 0.036(4) 0.038(4) 0.039(4) -0.003(3) -0.003(3) -0.006(3)
C28 0.040(4) 0.049(4) 0.049(4) -0.001(3) 0.009(3) 0.020(3)
C13 0.030(4) 0.047(4) 0.043(4) -0.003(3) -0.003(3) -0.010(3)
C32 0.071(5) 0.051(4) 0.036(4) -0.003(3) -0.004(3) 0.017(3)
C30 0.052(4) 0.037(4) 0.023(3) -0.002(3) 0.007(3) 0.000(3)
C45 0.040(4) 0.038(4) 0.061(4) -0.005(3) 0.001(3) 0.002(3)
C31 0.037(4) 0.039(4) 0.031(3) -0.004(3) 0.010(3) 0.003(3)
C16 0.024(3) 0.035(3) 0.020(3) -0.001(2) 0.002(2) -0.006(3)
C38 0.026(4) 0.096(5) 0.045(4) -0.008(4) 0.001(3) 0.003(3)
C36 0.031(4) 0.089(5) 0.054(5) 0.007(4) -0.014(4) -0.012(4)
C37 0.044(5) 0.139(7) 0.031(4) -0.009(4) -0.010(4) -0.008(4)
C34 0.032(4) 0.137(7) 0.035(4) 0.002(4) 0.003(3) -0.018(4)
C35 0.021(4) 0.144(7) 0.067(5) 0.006(5) 0.007(4) -0.007(4)

loop_
_atom_type_symbol
_atom_type_description
_atom_type_scat_dispersion_real
_atom_type_scat_dispersion_imag
_atom_type_scat_source
C C 0.0033 0.0016 'International Tables Vol C Tables 4.2.6.8 and 6.1.1.4'
H H 0.0000 0.0000 'International Tables Vol C Tables 4.2.6.8 and 6.1.1.4'
F F 0.0171 0.0103 'International Tables Vol C Tables 4.2.6.8 and 6.1.1.4'
N N 0.0061 0.0033 'International Tables Vol C Tables 4.2.6.8 and 6.1.1.4'
Ni Ni 0.3393 1.1124 'International Tables Vol C Tables 4.2.6.8 and 6.1.1.4'
P P 0.1023 0.0942 'International Tables Vol C Tables 4.2.6.8 and 6.1.1.4'
S S 0.1246 0.1234 'International Tables Vol C Tables 4.2.6.8 and 6.1.1.4'

loop_
_geom_angle_atom_site_label_1
_geom_angle_atom_site_label_2
_geom_angle_atom_site_label_3
_geom_angle
N1 Ni N4 91.15(16)
N3 Ni N1 176.39(17)
N3 Ni N4 88.51(17)
N3 Ni N2 90.90(17)
N2 Ni N1 89.65(16)
N2 Ni N4 176.78(17)
C21 S C1 105.4(2)
F3 P F6 90.37(16)
F3 P F2 89.74(16)
F3 P F1 90.39(16)
F3 P F4 179.5(2)
F6 P F2 89.38(16)
F6 P F4 90.07(16)
F2 P F4 90.09(17)
F1 P F6 179.01(19)
F1 P F2 89.99(17)
F1 P F4 89.17(16)
F5 P F3 90.14(16)
F5 P F6 90.07(17)
F5 P F2 179.4(2)
F5 P F1 90.57(17)
F5 P F4 90.03(17)
C21 N5 C19 121.8(4)
C25 N5 C21 119.9(4)
C25 N5 C19 118.3(4)
C5 N1 Ni 128.6(3)
C2 N1 Ni 127.3(3)
C2 N1 C5 104.0(4)
C20 N4 Ni 126.2(3)
C20 N4 C17 104.9(4)
C17 N4 Ni 128.7(3)
C12 N3 Ni 126.5(3)
C12 N3 C15 105.1(4)
C15 N3 Ni 128.1(3)
C7 N2 Ni 128.7(3)
C7 N2 C10 104.0(4)
C10 N2 Ni 127.1(3)
N5 C21 S 123.9(4)
N5 C21 C22 118.7(4)
C22 C21 S 117.4(4)
N5 C25 H25 119.2
C24 C25 N5 121.6(5)
C24 C25 H25 119.2
C41 C40 H40 118.8
C41 C40 C39 122.4(5)
C39 C40 H40 118.8
N1 C5 C4 110.3(4)
C6 C5 N1 125.4(4)
C6 C5 C4 124.2(5)
C21 C22 H22 119.2
C23 C22 C21 121.6(4)
C23 C22 H22 119.2
C19 C18 H18 127.0
C19 C18 C17 106.1(4)
C17 C18 H18 127.0
C38 C33 C11 121.1(5)
C34 C33 C11 121.7(5)
C34 C33 C38 117.2(5)
C41 C42 C45 120.9(5)
C43 C42 C41 117.5(5)
C43 C42 C45 121.6(5)
C18 C19 N5 128.3(4)
C18 C19 C20 108.4(4)
C20 C19 N5 123.3(4)
N4 C20 C19 109.7(4)
C1 C20 N4 125.9(4)
C1 C20 C19 124.3(4)
C40 C41 C42 120.9(5)
C40 C41 H41 119.5
C42 C41 H41 119.5
C43 C44 H44 119.3
C43 C44 C39 121.5(5)
C39 C44 H44 119.3
N3 C12 C13 110.3(4)
C11 C12 N3 124.6(5)
C11 C12 C13 124.5(5)
C28 C29 C32 121.9(5)
C28 C29 C30 117.4(5)
C30 C29 C32 120.6(6)
N2 C7 C6 125.2(4)
N2 C7 C8 110.7(4)
C6 C7 C8 123.7(5)
C22 C23 H23 120.9
C22 C23 C24 118.2(5)
C24 C23 H23 120.9
C5 C4 H4 126.2
C3 C4 C5 107.6(4)
C3 C4 H4 126.2
C4 C3 H3 126.8
C4 C3 C2 106.4(4)
C2 C3 H3 126.8
C25 C24 C23 120.1(5)
C25 C24 H24 120.0
C23 C24 H24 120.0
N3 C15 C14 109.7(4)
C16 C15 N3 127.2(4)
C16 C15 C14 123.0(5)
C27 C26 C6 120.0(5)
C31 C26 C6 122.7(5)
C31 C26 C27 117.2(5)
C42 C43 C44 121.5(5)
C42 C43 H43 119.2
C44 C43 H43 119.2
N4 C17 C18 110.7(4)
N4 C17 C16 124.2(4)
C16 C17 C18 124.4(4)
C5 C6 C7 121.2(5)
C5 C6 C26 119.4(4)
C7 C6 C26 119.0(4)
C26 C27 H27 119.3
C26 C27 C28 121.4(5)
C28 C27 H27 119.3
C40 C39 C16 120.1(4)
C44 C39 C40 116.2(5)
C44 C39 C16 123.6(4)
N1 C2 C3 111.7(4)
N1 C2 C1 124.9(5)
C1 C2 C3 123.2(4)
C12 C11 C33 118.3(5)
C12 C11 C10 123.2(5)
C10 C11 C33 118.5(5)
C8 C9 H9 126.5
C8 C9 C10 107.0(5)
C10 C9 H9 126.5
C7 C8 H8 126.3
C9 C8 C7 107.3(5)
C9 C8 H8 126.3
C20 C1 S 120.5(4)
C20 C1 C2 123.7(5)
C2 C1 S 115.6(4)
N2 C10 C9 110.8(5)
C11 C10 N2 124.2(5)
C11 C10 C9 124.9(5)
C15 C14 H14 126.7
C13 C14 C15 106.7(5)
C13 C14 H14 126.7
C29 C28 C27 121.3(5)
C29 C28 H28 119.4
C27 C28 H28 119.4
C12 C13 H13 126.0
C14 C13 C12 108.0(5)
C14 C13 H13 126.0
C29 C32 H32A 109.5
C29 C32 H32B 109.5
C29 C32 H32C 109.5
H32A C32 H32B 109.5
H32A C32 H32C 109.5
H32B C32 H32C 109.5
C29 C30 H30 119.0
C29 C30 C31 122.0(5)
C31 C30 H30 119.0
C42 C45 H45A 109.5
C42 C45 H45B 109.5
C42 C45 H45C 109.5
H45A C45 H45B 109.5
H45A C45 H45C 109.5
H45B C45 H45C 109.5
C26 C31 C30 120.7(5)
C26 C31 H31 119.6
C30 C31 H31 119.6
C15 C16 C17 119.8(5)
C15 C16 C39 118.5(4)
C17 C16 C39 121.7(4)
C33 C38 H38 119.7
C33 C38 C37 120.6(6)
C37 C38 H38 119.7
C37 C36 H36 120.2
C37 C36 C35 119.7(6)
C35 C36 H36 120.2
C38 C37 H37 119.3
C36 C37 C38 121.3(6)
C36 C37 H37 119.3
C33 C34 H34 119.3
C33 C34 C35 121.4(6)
C35 C34 H34 119.3
C36 C35 C34 119.8(6)
C36 C35 H35 120.1
C34 C35 H35 120.1

loop_
_geom_bond_atom_site_label_1
_geom_bond_atom_site_label_2
_geom_bond_distance
Ni N1 1.940(4)
Ni N4 1.956(4)
Ni N3 1.929(4)
Ni N2 1.934(4)
S C21 1.705(5)
S C1 1.744(5)
P F3 1.592(3)
P F6 1.601(3)
P F2 1.604(3)
P F1 1.597(3)
P F5 1.588(3)
P F4 1.606(3)
N5 C21 1.373(6)
N5 C25 1.366(6)
N5 C19 1.423(5)
N1 C5 1.396(6)
N1 C2 1.371(5)
N4 C20 1.377(6)
N4 C17 1.390(6)
N3 C12 1.384(6)
N3 C15 1.385(6)
N2 C7 1.383(6)
N2 C10 1.391(6)
C21 C22 1.389(6)
C25 H25 0.9500
C25 C24 1.354(6)
C40 H40 0.9500
C40 C41 1.375(6)
C40 C39 1.393(6)
C5 C4 1.423(6)
C5 C6 1.394(6)
C22 H22 0.9500
C22 C23 1.374(6)
C18 H18 0.9500
C18 C19 1.349(6)
C18 C17 1.419(6)
C33 C11 1.497(7)
C33 C38 1.371(7)
C33 C34 1.370(7)
C42 C41 1.391(6)
C42 C43 1.377(7)
C42 C45 1.517(6)
C19 C20 1.421(6)
C20 C1 1.374(6)
C41 H41 0.9500
C44 H44 0.9500
C44 C43 1.389(7)
C44 C39 1.392(6)
C12 C11 1.378(7)
C12 C13 1.426(7)
C29 C28 1.364(7)
C29 C32 1.517(7)
C29 C30 1.376(7)
C7 C6 1.400(6)
C7 C8 1.432(6)
C23 H23 0.9500
C23 C24 1.393(6)
C4 H4 0.9500
C4 C3 1.348(6)
C3 H3 0.9500
C3 C2 1.427(6)
C24 H24 0.9500
C15 C14 1.453(7)
C15 C16 1.380(7)
C26 C6 1.500(7)
C26 C27 1.387(7)
C26 C31 1.378(7)
C43 H43 0.9500
C17 C16 1.403(6)
C27 H27 0.9500
C27 C28 1.394(7)
C39 C16 1.484(6)
C2 C1 1.388(6)
C11 C10 1.384(7)
C9 H9 0.9500
C9 C8 1.344(7)
C9 C10 1.429(7)
C8 H8 0.9500
C14 H14 0.9500
C14 C13 1.339(7)
C28 H28 0.9500
C13 H13 0.9500
C32 H32A 0.9800
C32 H32B 0.9800
C32 H32C 0.9800
C30 H30 0.9500
C30 C31 1.391(7)
C45 H45A 0.9800
C45 H45B 0.9800
C45 H45C 0.9800
C31 H31 0.9500
C38 H38 0.9500
C38 C37 1.379(7)
C36 H36 0.9500
C36 C37 1.335(8)
C36 C35 1.348(8)
C37 H37 0.9500
C34 H34 0.9500
C34 C35 1.388(8)
C35 H35 0.9500
